data_7201302
loop_
_publ_author_name
'Jokiniemi, Jonna'
'Veps\"al\"ainen, Jouko'
'N\"atkinniemi, Harri'
'Per\"aniemi, Sirpa'
'Ahlgr\'en, Markku'

_publ_section_title
;
 Synthesis of phenyl substituted bisphosphonates and crystal structures
 and characterization of Cd complexes of
 (dichloromethylene)bisphosphonic acid phenyl and alkyl ester
 derivatives
;
_journal_issue 11
_journal_name_full CrystEngComm
_journal_page_first 2431
_journal_paper_doi 10.1039/b907874f
_journal_volume 11
_journal_year 2009
_chemical_formula_moiety 'C13 H16 Cd Cl2 O9 P2, H2O'
_chemical_formula_sum 'C13 H18 Cd Cl2 O10 P2'
_chemical_formula_weight 579.51
_chemical_name_systematic
;
?
;
_space_group_IT_number 4
_symmetry_cell_setting monoclinic
_symmetry_space_group_name_Hall 'P 2yb'
_symmetry_space_group_name_H-M 'P 1 21 1'
_atom_sites_solution_hydrogens geom
_atom_sites_solution_primary direct
_atom_sites_solution_secondary difmap
_audit_creation_method SHELXL-97
_cell_angle_alpha 90.00
_cell_angle_beta 91.103(1)
_cell_angle_gamma 90.00
_cell_formula_units_Z 2
_cell_length_a 5.8432(1)
_cell_length_b 9.2266(2)
_cell_length_c 18.6853(5)
_cell_measurement_reflns_used 14021
_cell_measurement_temperature 120(2)
_cell_measurement_theta_max 26.00
_cell_measurement_theta_min 2.46
_cell_volume 1007.19(4)
_computing_cell_refinement 'Denzo/Scalepack (Otwinowski & Minor, 1997)'
_computing_data_collection 'Collect (Nonius,1997-200)'
_computing_data_reduction 'Denzo/Scalepack (Otwinowski & Minor, 1997)'
_computing_molecular_graphics 'Diamond v.3.0 (Crystal Impact GbR, 2005)'
_computing_publication_material 'SHELXL-97 (Sheldrick, 1997)'
_computing_structure_refinement 'SHELXL-97 (Sheldrick, 1997)'
_computing_structure_solution 'SHELXS-97 (Sheldrick, 1990)'
_diffrn_ambient_temperature 120(2)
_diffrn_measured_fraction_theta_full 0.992
_diffrn_measured_fraction_theta_max 0.992
_diffrn_measurement_device_type 'Nonius KappaCCD'
_diffrn_measurement_method '\f scans, and \w scans with \k offsets'
_diffrn_radiation_monochromator graphite
_diffrn_radiation_source 'fine-focus sealed tube'
_diffrn_radiation_type MoK\a
_diffrn_radiation_wavelength 0.71073
_diffrn_reflns_av_R_equivalents 0.0367
_diffrn_reflns_av_sigmaI/netI 0.0321
_diffrn_reflns_limit_h_max 6
_diffrn_reflns_limit_h_min -7
_diffrn_reflns_limit_k_max 11
_diffrn_reflns_limit_k_min -11
_diffrn_reflns_limit_l_max 23
_diffrn_reflns_limit_l_min -23
_diffrn_reflns_number 14021
_diffrn_reflns_theta_full 26.00
_diffrn_reflns_theta_max 26.00
_diffrn_reflns_theta_min 2.46
_exptl_absorpt_coefficient_mu 1.557
_exptl_absorpt_correction_T_max 0.9262
_exptl_absorpt_correction_T_min 0.6969
_exptl_absorpt_correction_type multi-scan
_exptl_absorpt_process_details 'XPREP in SHELXTL (Bruker, 1998)'
_exptl_crystal_colour colourless
_exptl_crystal_density_diffrn 1.911
_exptl_crystal_density_method 'not measured'
_exptl_crystal_description plate
_exptl_crystal_F_000 576
_exptl_crystal_size_max 0.25
_exptl_crystal_size_mid 0.15
_exptl_crystal_size_min 0.05
_refine_diff_density_max 0.445
_refine_diff_density_min -0.787
_refine_diff_density_rms 0.079
_refine_ls_abs_structure_details 'Flack H D (1983), Acta Cryst. A39, 876-881'
_refine_ls_abs_structure_Flack -0.050(15)
_refine_ls_extinction_method none
_refine_ls_goodness_of_fit_ref 1.035
_refine_ls_hydrogen_treatment constr
_refine_ls_matrix_type full
_refine_ls_number_parameters 253
_refine_ls_number_reflns 3935
_refine_ls_number_restraints 1
_refine_ls_restrained_S_all 1.035
_refine_ls_R_factor_all 0.0201
_refine_ls_R_factor_gt 0.0198
_refine_ls_shift/su_max 0.001
_refine_ls_shift/su_mean 0.000
_refine_ls_structure_factor_coef Fsqd
_refine_ls_weighting_details 'calc w=1/[\s^2^(Fo^2^)+(0.0200P)^2^+0.9000P] where P=(Fo^2^+2Fc^2^)/3'
_refine_ls_weighting_scheme calc
_refine_ls_wR_factor_gt 0.0499
_refine_ls_wR_factor_ref 0.0502
_reflns_number_gt 3879
_reflns_number_total 3935
_reflns_threshold_expression >2sigma(I)
_cod_data_source_file b907874f.txt
_cod_data_source_block II
_cod_original_sg_symbol_H-M 'P 21'
_cod_database_code 7201302

loop_
_symmetry_equiv_pos_as_xyz
'x, y, z'
'-x, y+1/2, -z'

loop_
_atom_site_label
_atom_site_type_symbol
_atom_site_fract_x
_atom_site_fract_y
_atom_site_fract_z
_atom_site_U_iso_or_equiv
_atom_site_adp_type
_atom_site_occupancy
_atom_site_symmetry_multiplicity
_atom_site_calc_flag
_atom_site_refinement_flags
_atom_site_disorder_assembly
_atom_site_disorder_group
Cd1 Cd 0.78718(3) 0.22732(2) 0.517634(9) 0.00931(6) Uani 1 1 d . . .
Cl1 Cl 0.65639(11) 0.47742(7) 0.68228(4) 0.01396(14) Uani 1 1 d . . .
Cl2 Cl 0.19854(11) 0.59982(7) 0.69261(3) 0.01305(13) Uani 1 1 d . . .
P1 P 0.29875(11) 0.40286(7) 0.57195(3) 0.00831(14) Uani 1 1 d . . .
P2 P 0.27613(12) 0.29948(8) 0.73160(4) 0.01068(14) Uani 1 1 d . . .
O1 O 0.9248(3) 0.0794(2) 0.60849(11) 0.0135(4) Uani 1 1 d . . .
H1A H 0.8350 0.0065 0.6061 0.020 Uiso 1 1 d R . .
H1B H 0.9301 0.1318 0.6456 0.020 Uiso 1 1 d R . .
O2 O 1.1102(3) 0.1628(2) 0.45269(10) 0.0118(4) Uani 1 1 d . . .
H2A H 1.1100 0.0707 0.4491 0.018 Uiso 1 1 d R . .
H2B H 1.2243 0.1899 0.4784 0.018 Uiso 1 1 d R . .
O3 O 0.6960(3) 0.4094(2) 0.43482(11) 0.0140(4) Uani 1 1 d . . .
H3A H 0.5984 0.4687 0.4516 0.021 Uiso 1 1 d R . .
H3B H 0.8164 0.4609 0.4343 0.021 Uiso 1 1 d R . .
O4 O 0.7234(4) -0.1566(3) 0.65633(13) 0.0291(5) Uani 1 1 d . . .
H4A H 0.7596 -0.2191 0.6250 0.044 Uiso 1 1 d R . .
H4B H 0.6746 -0.1931 0.6934 0.044 Uiso 1 1 d R . .
O11 O 0.4282(3) 0.26355(18) 0.55642(10) 0.0105(4) Uani 1 1 d . . .
O12 O 0.3906(3) 0.5332(2) 0.53211(10) 0.0110(4) Uani 1 1 d . . .
O13 O 0.0405(3) 0.3882(2) 0.56698(10) 0.0099(4) Uani 1 1 d . . .
O21 O 0.4693(3) 0.1823(2) 0.72256(10) 0.0149(4) Uani 1 1 d . . .
O22 O 0.3224(3) 0.3665(2) 0.80895(10) 0.0145(4) Uani 1 1 d . . .
O23 O 0.0403(3) 0.2474(2) 0.72103(9) 0.0132(4) Uani 1 1 d . . .
C1 C 0.3601(5) 0.4416(3) 0.66900(15) 0.0109(5) Uani 1 1 d . . .
C11 C 0.4918(5) 0.0695(3) 0.77399(15) 0.0136(5) Uani 1 1 d . . .
C12 C 0.3267(5) -0.0373(3) 0.77796(16) 0.0186(6) Uani 1 1 d . . .
H12 H 0.1944 -0.0351 0.7476 0.022 Uiso 1 1 calc R . .
C13 C 0.3595(6) -0.1481(3) 0.82762(16) 0.0215(6) Uani 1 1 d . . .
H13 H 0.2482 -0.2225 0.8317 0.026 Uiso 1 1 calc R . .
C14 C 0.5540(6) -0.1502(4) 0.87114(17) 0.0238(7) Uani 1 1 d . . .
H14 H 0.5762 -0.2270 0.9045 0.029 Uiso 1 1 calc R . .
C15 C 0.7169(6) -0.0411(4) 0.86654(18) 0.0232(7) Uani 1 1 d . . .
H15 H 0.8489 -0.0427 0.8970 0.028 Uiso 1 1 calc R . .
C16 C 0.6862(5) 0.0712(3) 0.81684(16) 0.0193(6) Uani 1 1 d . . .
H16 H 0.7962 0.1464 0.8128 0.023 Uiso 1 1 calc R . .
C21 C 0.1555(5) 0.3590(3) 0.86244(15) 0.0152(6) Uani 1 1 d . . .
C22 C -0.0356(5) 0.4463(3) 0.85819(16) 0.0184(6) Uani 1 1 d . . .
H22 H -0.0568 0.5122 0.8195 0.022 Uiso 1 1 calc R . .
C23 C -0.1968(6) 0.4358(4) 0.91178(17) 0.0239(7) Uani 1 1 d . . .
H23 H -0.3312 0.4937 0.9094 0.029 Uiso 1 1 calc R . .
C24 C -0.1626(6) 0.3419(4) 0.96839(17) 0.0277(7) Uani 1 1 d . . .
H24 H -0.2721 0.3369 1.0052 0.033 Uiso 1 1 calc R . .
C25 C 0.1925(5) 0.2621(3) 0.91836(15) 0.0215(7) Uani 1 1 d . . .
H25 H 0.3250 0.2025 0.9201 0.026 Uiso 1 1 calc R . .
C26 C 0.0303(6) 0.2546(4) 0.97192(17) 0.0292(8) Uani 1 1 d . . .
H26 H 0.0521 0.1897 1.0109 0.035 Uiso 1 1 calc R . .

loop_
_atom_site_aniso_label
_atom_site_aniso_U_11
_atom_site_aniso_U_22
_atom_site_aniso_U_33
_atom_site_aniso_U_23
_atom_site_aniso_U_13
_atom_site_aniso_U_12
Cd1 0.00586(9) 0.00754(9) 0.01455(9) -0.00058(8) 0.00053(6) -0.00030(7)
Cl1 0.0075(3) 0.0175(3) 0.0168(3) 0.0015(3) -0.0015(2) -0.0026(2)
Cl2 0.0129(3) 0.0106(3) 0.0156(3) -0.0021(2) 0.0005(2) 0.0019(2)
P1 0.0061(3) 0.0077(3) 0.0111(3) 0.0002(3) 0.0002(2) 0.0000(2)
P2 0.0092(3) 0.0109(3) 0.0119(3) 0.0010(3) 0.0005(2) -0.0001(3)
O1 0.0123(10) 0.0114(10) 0.0167(10) -0.0011(8) -0.0011(8) -0.0012(8)
O2 0.0059(9) 0.0106(8) 0.0189(10) -0.0035(8) -0.0001(7) -0.0004(7)
O3 0.0089(10) 0.0123(10) 0.0209(10) 0.0010(8) 0.0017(7) 0.0016(7)
O4 0.0442(15) 0.0161(11) 0.0276(12) -0.0038(9) 0.0159(11) -0.0076(10)
O11 0.0054(9) 0.0092(11) 0.0170(9) 0.0004(7) 0.0013(7) 0.0005(6)
O12 0.0078(9) 0.0086(9) 0.0165(10) 0.0030(8) 0.0003(7) 0.0010(7)
O13 0.0041(9) 0.0103(9) 0.0153(9) -0.0011(8) -0.0002(7) -0.0016(7)
O21 0.0154(10) 0.0147(10) 0.0147(10) 0.0043(7) 0.0034(7) 0.0031(7)
O22 0.0109(10) 0.0218(11) 0.0106(9) -0.0012(8) -0.0010(7) -0.0022(8)
O23 0.0106(9) 0.0160(11) 0.0131(8) -0.0005(8) -0.0001(6) -0.0026(8)
C1 0.0068(13) 0.0119(13) 0.0141(14) -0.0009(10) -0.0003(9) 0.0002(10)
C11 0.0161(14) 0.0111(14) 0.0138(13) 0.0033(11) 0.0043(10) 0.0032(11)
C12 0.0214(16) 0.0182(15) 0.0160(15) -0.0017(12) -0.0030(11) 0.0009(12)
C13 0.0299(17) 0.0131(15) 0.0217(15) 0.0027(12) 0.0041(12) -0.0066(13)
C14 0.0329(18) 0.0180(16) 0.0209(15) 0.0069(12) 0.0080(13) 0.0096(13)
C15 0.0204(17) 0.0293(17) 0.0199(16) 0.0095(13) 0.0006(12) 0.0035(13)
C16 0.0141(14) 0.0211(16) 0.0226(15) 0.0048(13) 0.0035(11) -0.0002(12)
C21 0.0156(14) 0.0191(15) 0.0109(13) -0.0032(11) 0.0006(10) -0.0059(11)
C22 0.0186(16) 0.0200(15) 0.0165(15) -0.0037(11) -0.0003(11) -0.0011(12)
C23 0.0186(16) 0.0297(18) 0.0234(17) -0.0084(14) 0.0036(12) 0.0002(13)
C24 0.0269(18) 0.039(2) 0.0173(15) -0.0053(14) 0.0083(12) -0.0078(15)
C25 0.0227(16) 0.028(2) 0.0135(14) -0.0001(11) -0.0019(11) 0.0005(12)
C26 0.0323(18) 0.039(2) 0.0159(14) 0.0057(14) -0.0002(12) -0.0087(15)

loop_
_atom_type_symbol
_atom_type_description
_atom_type_scat_dispersion_real
_atom_type_scat_dispersion_imag
_atom_type_scat_source
C C 0.0033 0.0016 'International Tables Vol C Tables 4.2.6.8 and 6.1.1.4'
H H 0.0000 0.0000 'International Tables Vol C Tables 4.2.6.8 and 6.1.1.4'
O O 0.0106 0.0060 'International Tables Vol C Tables 4.2.6.8 and 6.1.1.4'
P P 0.1023 0.0942 'International Tables Vol C Tables 4.2.6.8 and 6.1.1.4'
Cl Cl 0.1484 0.1585 'International Tables Vol C Tables 4.2.6.8 and 6.1.1.4'
Cd Cd -0.8075 1.2024 'International Tables Vol C Tables 4.2.6.8 and 6.1.1.4'

loop_
_geom_angle_atom_site_label_1
_geom_angle_atom_site_label_2
_geom_angle_atom_site_label_3
_geom_angle
_geom_angle_site_symmetry_1
_geom_angle_site_symmetry_3
_geom_angle_publ_flag
O11 Cd1 O12 80.04(7) . 2_646 ?
O11 Cd1 O13 111.96(6) . 1_655 ?
O12 Cd1 O13 166.41(6) 2_646 1_655 ?
O11 Cd1 O1 99.44(7) . . ?
O12 Cd1 O1 89.12(7) 2_646 . ?
O13 Cd1 O1 82.73(7) 1_655 . ?
O11 Cd1 O3 84.54(7) . . ?
O12 Cd1 O3 101.54(7) 2_646 . ?
O13 Cd1 O3 86.43(7) 1_655 . ?
O1 Cd1 O3 169.16(7) . . ?
O11 Cd1 O2 165.42(6) . . ?
O12 Cd1 O2 87.36(7) 2_646 . ?
O13 Cd1 O2 81.46(7) 1_655 . ?
O1 Cd1 O2 87.59(7) . . ?
O3 Cd1 O2 90.88(7) . . ?
O12 P1 O13 113.66(11) . . ?
O12 P1 O11 113.20(11) . . ?
O13 P1 O11 114.26(10) . . ?
O12 P1 C1 105.08(12) . . ?
O13 P1 C1 104.34(11) . . ?
O11 P1 C1 104.99(11) . . ?
O23 P2 O21 115.69(12) . . ?
O23 P2 O22 113.07(11) . . ?
O21 P2 O22 104.77(11) . . ?
O23 P2 C1 114.25(12) . . ?
O21 P2 C1 102.81(12) . . ?
O22 P2 C1 105.03(12) . . ?
Cd1 O1 H1A 102.8 . . ?
Cd1 O1 H1B 105.7 . . ?
H1A O1 H1B 120.4 . . ?
Cd1 O2 H2A 107.1 . . ?
Cd1 O2 H2B 105.2 . . ?
H2A O2 H2B 109.7 . . ?
Cd1 O3 H3A 111.3 . . ?
Cd1 O3 H3B 103.3 . . ?
H3A O3 H3B 101.8 . . ?
H4A O4 H4B 113.3 . . ?
P1 O11 Cd1 130.89(10) . . ?
P1 O12 Cd1 131.70(11) . 2_656 ?
P1 O13 Cd1 136.12(11) . 1_455 ?
C11 O21 P2 119.18(17) . . ?
C21 O22 P2 121.13(17) . . ?
Cl1 C1 Cl2 109.27(15) . . ?
Cl1 C1 P2 108.46(14) . . ?
Cl2 C1 P2 106.04(14) . . ?
Cl1 C1 P1 109.78(14) . . ?
Cl2 C1 P1 107.48(14) . . ?
P2 C1 P1 115.62(15) . . ?
C16 C11 C12 123.1(3) . . ?
C16 C11 O21 116.7(2) . . ?
C12 C11 O21 120.2(3) . . ?
C11 C12 C13 118.2(3) . . ?
C11 C12 H12 120.9 . . ?
C13 C12 H12 120.9 . . ?
C14 C13 C12 120.2(3) . . ?
C14 C13 H13 119.9 . . ?
C12 C13 H13 119.9 . . ?
C15 C14 C13 120.6(3) . . ?
C15 C14 H14 119.7 . . ?
C13 C14 H14 119.7 . . ?
C14 C15 C16 119.9(3) . . ?
C14 C15 H15 120.1 . . ?
C16 C15 H15 120.1 . . ?
C11 C16 C15 118.1(3) . . ?
C11 C16 H16 121.0 . . ?
C15 C16 H16 121.0 . . ?
C22 C21 C25 122.3(3) . . ?
C22 C21 O22 120.0(3) . . ?
C25 C21 O22 117.7(3) . . ?
C21 C22 C23 118.5(3) . . ?
C21 C22 H22 120.8 . . ?
C23 C22 H22 120.8 . . ?
C24 C23 C22 120.4(3) . . ?
C24 C23 H23 119.8 . . ?
C22 C23 H23 119.8 . . ?
C23 C24 C26 120.5(3) . . ?
C23 C24 H24 119.8 . . ?
C26 C24 H24 119.8 . . ?
C21 C25 C26 118.3(3) . . ?
C21 C25 H25 120.8 . . ?
C26 C25 H25 120.8 . . ?
C24 C26 C25 120.1(3) . . ?
C24 C26 H26 120.0 . . ?
C25 C26 H26 120.0 . . ?

loop_
_geom_bond_atom_site_label_1
_geom_bond_atom_site_label_2
_geom_bond_distance
_geom_bond_site_symmetry_2
_geom_bond_publ_flag
Cd1 O11 2.2571(18) . ?
Cd1 O12 2.2613(19) 2_646 ?
Cd1 O13 2.2787(18) 1_655 ?
Cd1 O1 2.3109(19) . ?
Cd1 O3 2.338(2) . ?
Cd1 O2 2.3405(18) . ?
Cl1 C1 1.775(3) . ?
Cl2 C1 1.798(3) . ?
P1 O12 1.518(2) . ?
P1 O13 1.5162(19) . ?
P1 O11 1.5222(18) . ?
P1 C1 1.876(3) . ?
P2 O23 1.469(2) . ?
P2 O21 1.574(2) . ?
P2 O22 1.590(2) . ?
P2 C1 1.831(3) . ?
O1 H1A 0.8538 . ?
O1 H1B 0.8457 . ?
O2 H2A 0.8522 . ?
O2 H2B 0.8520 . ?
O3 H3A 0.8543 . ?
O3 H3B 0.8491 . ?
O4 H4A 0.8507 . ?
O4 H4B 0.8258 . ?
O12 Cd1 2.2614(18) 2_656 ?
O13 Cd1 2.2787(18) 1_455 ?
O21 C11 1.421(3) . ?
O22 C21 1.411(3) . ?
C11 C16 1.377(4) . ?
C11 C12 1.382(4) . ?
C12 C13 1.392(4) . ?
C12 H12 0.9500 . ?
C13 C14 1.384(5) . ?
C13 H13 0.9500 . ?
C14 C15 1.390(5) . ?
C14 H14 0.9500 . ?
C15 C16 1.401(4) . ?
C15 H15 0.9500 . ?
C16 H16 0.9500 . ?
C21 C22 1.378(4) . ?
C21 C25 1.389(4) . ?
C22 C23 1.391(4) . ?
C22 H22 0.9500 . ?
C23 C24 1.379(5) . ?
C23 H23 0.9500 . ?
C24 C26 1.386(5) . ?
C24 H24 0.9500 . ?
C25 C26 1.393(4) . ?
C25 H25 0.9500 . ?
C26 H26 0.9500 . ?

loop_
_geom_hbond_atom_site_label_D
_geom_hbond_atom_site_label_H
_geom_hbond_atom_site_label_A
_geom_hbond_distance_DH
_geom_hbond_distance_HA
_geom_hbond_distance_DA
_geom_hbond_angle_DHA
_geom_hbond_site_symmetry_A
O1 H1A O4 0.85 1.90 2.639(3) 144.7 .
O1 H1B O23 0.85 1.87 2.688(3) 161.8 1_655
O2 H2A O13 0.85 1.92 2.705(3) 152.4 2_646
O2 H2B O11 0.85 1.98 2.817(3) 165.3 1_655
O3 H3A O12 0.85 2.04 2.814(3) 150.2 .
O3 H3B O1 0.85 2.04 2.845(3) 157.5 2_756
O4 H4A O2 0.85 1.98 2.819(3) 169.0 2_746
